data_7216791
loop_
_publ_author_name
'Li, Cheng-Peng'
'Chen, Jing'
'Liu, Peng-Wen'
'Du, Miao'

_publ_section_title
;
 Structural diversity of 5-methylnicotinate coordination assemblies
 regulated by metal-ligating tendency and metal-dependent anion effect
;
_journal_issue 28
_journal_name_full CrystEngComm
_journal_page_first 6433
_journal_paper_doi 10.1039/c4ce00187g
_journal_volume 16
_journal_year 2014
_chemical_formula_sum 'C14 H18 Co N2 O7'
_chemical_formula_weight 385.23
_chemical_name_systematic
; 
 ? 
;
_space_group_IT_number 15
_symmetry_cell_setting monoclinic
_symmetry_space_group_name_Hall '-C 2yc'
_symmetry_space_group_name_H-M 'C 1 2/c 1'
_atom_sites_solution_hydrogens geom
_atom_sites_solution_primary direct
_atom_sites_solution_secondary difmap
_audit_creation_method SHELXL-97
_cell_angle_alpha 90.00
_cell_angle_beta 115.6680(10)
_cell_angle_gamma 90.00
_cell_formula_units_Z 8
_cell_length_a 26.420(2)
_cell_length_b 8.6861(7)
_cell_length_c 16.7178(13)
_cell_measurement_reflns_used 4810
_cell_measurement_temperature 296(2)
_cell_measurement_theta_max 29.41
_cell_measurement_theta_min 2.50
_cell_volume 3457.9(5)
_computing_cell_refinement 'Bruker SMART'
_computing_data_collection 'Bruker SMART'
_computing_data_reduction 'Bruker SAINT'
_computing_molecular_graphics 'Bruker SHELXTL'
_computing_publication_material 'Bruker SHELXTL'
_computing_structure_refinement 'SHELXL-97 (Sheldrick, 1997)'
_computing_structure_solution 'SHELXS-97 (Sheldrick, 1990)'
_diffrn_ambient_temperature 296(2)
_diffrn_measured_fraction_theta_full 1.000
_diffrn_measured_fraction_theta_max 1.000
_diffrn_measurement_device_type 'CCD area detector'
_diffrn_measurement_method 'phi and omega scans'
_diffrn_radiation_monochromator graphite
_diffrn_radiation_source 'fine-focus sealed tube'
_diffrn_radiation_type MoK\a
_diffrn_radiation_wavelength 0.71073
_diffrn_reflns_av_R_equivalents 0.0171
_diffrn_reflns_av_sigmaI/netI 0.0190
_diffrn_reflns_limit_h_max 29
_diffrn_reflns_limit_h_min -31
_diffrn_reflns_limit_k_max 10
_diffrn_reflns_limit_k_min -10
_diffrn_reflns_limit_l_max 19
_diffrn_reflns_limit_l_min -10
_diffrn_reflns_number 8569
_diffrn_reflns_theta_full 25.03
_diffrn_reflns_theta_max 25.03
_diffrn_reflns_theta_min 1.71
_exptl_absorpt_coefficient_mu 1.029
_exptl_absorpt_correction_T_max 0.8206
_exptl_absorpt_correction_T_min 0.7615
_exptl_absorpt_correction_type multi-scan
_exptl_absorpt_process_details SADABS
_exptl_crystal_colour RED
_exptl_crystal_density_diffrn 1.480
_exptl_crystal_density_meas ?
_exptl_crystal_density_method 'not measured'
_exptl_crystal_description BLOCK
_exptl_crystal_F_000 1592
_exptl_crystal_size_max 0.30
_exptl_crystal_size_mid 0.26
_exptl_crystal_size_min 0.20
_refine_diff_density_max 0.306
_refine_diff_density_min -0.205
_refine_diff_density_rms 0.046
_refine_ls_extinction_method none
_refine_ls_goodness_of_fit_ref 1.061
_refine_ls_hydrogen_treatment constr
_refine_ls_matrix_type full
_refine_ls_number_parameters 222
_refine_ls_number_reflns 3049
_refine_ls_number_restraints 0
_refine_ls_restrained_S_all 1.061
_refine_ls_R_factor_all 0.0289
_refine_ls_R_factor_gt 0.0247
_refine_ls_shift/su_max 0.001
_refine_ls_shift/su_mean 0.000
_refine_ls_structure_factor_coef Fsqd
_refine_ls_weighting_details 'calc w=1/[\s^2^(Fo^2^)+(0.0363P)^2^+2.5485P] where P=(Fo^2^+2Fc^2^)/3'
_refine_ls_weighting_scheme calc
_refine_ls_wR_factor_gt 0.0657
_refine_ls_wR_factor_ref 0.0687
_reflns_number_gt 2705
_reflns_number_total 3049
_reflns_threshold_expression >2sigma(I)
_cod_data_source_file c4ce00187g2.cif
_cod_data_source_block 967576
_cod_depositor_comments
;
The following automatic conversions were performed:

'_symmetry_cell_setting' value 'Monoclinic' changed to 'monoclinic'
according to
/usr/data/users/saulius/crontab/automatic-downloads/rss-feeds/RSC/lib/dictionaries/cif_core.dic
dictionary named 'cif_core.dic' version 2.4.2 from
2011-04-26.

'_exptl_absorpt_correction_type' value 'MULTI-SCAN'
changed to 'multi-scan' according to
/usr/data/users/saulius/crontab/automatic-downloads/rss-feeds/RSC/lib/dictionaries/cif_core.dic
dictionary named 'cif_core.dic' version 2.4.2 from 2011-04-26.

Automatic conversion script
Id: cif_fix_values 2281 2013-09-26 08:29:07Z andrius 

The following automatic conversions were performed:

'_exptl_crystal_density_meas' value 'NONE' was changed to '?' - the
value is perceived as not measured.

Automatic conversion script
Id: cif_fix_values 3008 2015-01-20 13:52:24Z robertas 
;
_cod_original_sg_symbol_H-M C2/c
_cod_database_code 7216791

loop_
_symmetry_equiv_pos_as_xyz
'x, y, z'
'-x, y, -z+1/2'
'x+1/2, y+1/2, z'
'-x+1/2, y+1/2, -z+1/2'
'-x, -y, -z'
'x, -y, z-1/2'
'-x+1/2, -y+1/2, -z'
'x+1/2, -y+1/2, z-1/2'

loop_
_atom_site_label
_atom_site_type_symbol
_atom_site_fract_x
_atom_site_fract_y
_atom_site_fract_z
_atom_site_U_iso_or_equiv
_atom_site_adp_type
_atom_site_occupancy
_atom_site_symmetry_multiplicity
_atom_site_calc_flag
_atom_site_refinement_flags
Co1 Co 1.0000 0.0000 0.5000 0.02423(10) Uani 1 2 d S
Co2 Co 0.7500 0.2500 0.0000 0.02180(10) Uani 1 2 d S
O1 O 1.17099(5) 0.30542(15) 0.48079(9) 0.0318(3) Uani 1 1 d .
O2 O 1.15421(6) 0.54784(17) 0.43470(12) 0.0506(4) Uani 1 1 d .
O3 O 0.91849(5) 0.00720(15) 0.40387(8) 0.0319(3) Uani 1 1 d .
O4 O 0.92430(6) -0.03064(17) 0.27585(9) 0.0409(3) Uani 1 1 d .
O5 O 1.02528(5) -0.10932(16) 0.40988(9) 0.0368(3) Uani 1 1 d .
H5A H 1.0579 -0.1075 0.4116 0.055 Uiso 1 1 d R
H5B H 0.9995 -0.0919 0.3583 0.055 Uiso 1 1 d R
O6 O 0.73228(6) 0.48593(14) 0.01596(9) 0.0343(3) Uani 1 1 d .
H6A H 0.7030 0.5368 -0.0162 0.052 Uiso 1 1 d R
H6B H 0.7646 0.5268 0.0344 0.052 Uiso 1 1 d R
O7 O 0.87006(6) 0.85940(15) 0.09824(9) 0.0387(3) Uani 1 1 d .
H7A H 0.8659 0.7622 0.0961 0.058 Uiso 1 1 d R
H7B H 0.8840 0.8771 0.1537 0.058 Uiso 1 1 d R
N1 N 1.01463(6) 0.22211(18) 0.45485(10) 0.0296(3) Uani 1 1 d .
N2 N 0.77912(6) 0.21974(18) 0.13999(10) 0.0293(3) Uani 1 1 d .
C1 C 1.13936(7) 0.4200(2) 0.45064(12) 0.0289(4) Uani 1 1 d .
C2 C 1.07926(7) 0.3927(2) 0.43413(12) 0.0282(4) Uani 1 1 d .
C3 C 1.03616(8) 0.4964(2) 0.39053(13) 0.0330(4) Uani 1 1 d .
H3 H 1.0436 0.5888 0.3696 0.040 Uiso 1 1 calc R
C4 C 0.98180(8) 0.4623(2) 0.37807(13) 0.0330(4) Uani 1 1 d .
C5 C 0.97399(7) 0.3258(2) 0.41331(12) 0.0306(4) Uani 1 1 d .
H5 H 0.9382 0.3041 0.4079 0.037 Uiso 1 1 calc R
C6 C 1.06616(8) 0.2563(2) 0.46408(12) 0.0294(4) Uani 1 1 d .
H6 H 1.0947 0.1851 0.4920 0.035 Uiso 1 1 calc R
C7 C 0.93284(9) 0.5683(3) 0.32901(17) 0.0495(6) Uani 1 1 d .
H7A' H 0.9192 0.5523 0.2663 0.074 Uiso 1 1 calc R
H7B' H 0.9448 0.6733 0.3431 0.074 Uiso 1 1 calc R
H7C' H 0.9034 0.5469 0.3464 0.074 Uiso 1 1 calc R
C8 C 0.90077(7) 0.0203(2) 0.32101(12) 0.0277(4) Uani 1 1 d .
C9 C 0.84622(7) 0.1065(2) 0.27419(11) 0.0271(4) Uani 1 1 d .
C10 C 0.82841(7) 0.1514(2) 0.18666(11) 0.0276(4) Uani 1 1 d .
H10 H 0.8519 0.1330 0.1592 0.033 Uiso 1 1 calc R
C11 C 0.74633(8) 0.2480(2) 0.18087(13) 0.0363(5) Uani 1 1 d .
H11 H 0.7118 0.2951 0.1484 0.044 Uiso 1 1 calc R
C12 C 0.76073(9) 0.2112(3) 0.26863(14) 0.0406(5) Uani 1 1 d .
C13 C 0.81208(8) 0.1392(2) 0.31559(12) 0.0355(4) Uani 1 1 d .
H13 H 0.8235 0.1130 0.3748 0.043 Uiso 1 1 calc R
C14 C 0.72131(13) 0.2471(4) 0.31002(18) 0.0735(9) Uani 1 1 d .
H14A H 0.6860 0.2821 0.2649 0.110 Uiso 1 1 calc R
H14B H 0.7374 0.3260 0.3540 0.110 Uiso 1 1 calc R
H14C H 0.7154 0.1559 0.3374 0.110 Uiso 1 1 calc R

loop_
_atom_site_aniso_label
_atom_site_aniso_U_11
_atom_site_aniso_U_22
_atom_site_aniso_U_33
_atom_site_aniso_U_23
_atom_site_aniso_U_13
_atom_site_aniso_U_12
Co1 0.01764(17) 0.0298(2) 0.02303(18) 0.00766(13) 0.00672(14) 0.00165(13)
Co2 0.01929(18) 0.02382(18) 0.02023(17) 0.00140(13) 0.00664(14) 0.00364(13)
O1 0.0239(6) 0.0313(7) 0.0401(8) 0.0053(6) 0.0138(6) 0.0011(5)
O2 0.0350(8) 0.0332(8) 0.0868(12) 0.0172(8) 0.0294(8) 0.0002(6)
O3 0.0216(6) 0.0434(8) 0.0252(7) 0.0104(6) 0.0050(5) 0.0010(5)
O4 0.0331(7) 0.0544(9) 0.0304(7) 0.0026(6) 0.0092(6) 0.0150(7)
O5 0.0274(7) 0.0479(8) 0.0342(7) 0.0044(6) 0.0124(6) 0.0073(6)
O6 0.0306(7) 0.0289(7) 0.0388(8) -0.0015(6) 0.0107(6) 0.0050(5)
O7 0.0396(8) 0.0341(7) 0.0425(8) -0.0008(6) 0.0179(7) 0.0017(6)
N1 0.0229(8) 0.0317(8) 0.0332(9) 0.0081(7) 0.0112(7) 0.0012(6)
N2 0.0287(8) 0.0335(8) 0.0232(8) 0.0033(6) 0.0090(7) 0.0089(7)
C1 0.0278(9) 0.0296(10) 0.0301(9) 0.0006(8) 0.0133(8) -0.0012(8)
C2 0.0256(9) 0.0290(9) 0.0296(9) 0.0024(8) 0.0116(8) -0.0001(7)
C3 0.0327(10) 0.0261(10) 0.0399(11) 0.0061(8) 0.0155(9) 0.0012(8)
C4 0.0277(10) 0.0306(10) 0.0359(10) 0.0018(8) 0.0094(8) 0.0037(8)
C5 0.0216(9) 0.0335(10) 0.0354(10) 0.0020(8) 0.0110(8) 0.0007(8)
C6 0.0235(9) 0.0298(10) 0.0326(10) 0.0069(8) 0.0101(8) 0.0030(7)
C7 0.0319(11) 0.0394(12) 0.0672(15) 0.0132(11) 0.0121(11) 0.0104(9)
C8 0.0246(9) 0.0270(9) 0.0272(10) 0.0033(7) 0.0072(8) -0.0017(7)
C9 0.0252(9) 0.0279(9) 0.0235(9) 0.0014(7) 0.0062(7) 0.0026(7)
C10 0.0265(9) 0.0303(9) 0.0246(9) 0.0000(7) 0.0098(8) 0.0052(7)
C11 0.0338(11) 0.0433(12) 0.0322(10) 0.0092(9) 0.0146(9) 0.0165(9)
C12 0.0432(12) 0.0487(12) 0.0350(11) 0.0104(9) 0.0217(10) 0.0190(10)
C13 0.0415(11) 0.0403(11) 0.0247(9) 0.0074(8) 0.0142(9) 0.0110(9)
C14 0.0806(19) 0.105(2) 0.0581(16) 0.0372(16) 0.0513(16) 0.0550(17)

loop_
_atom_type_symbol
_atom_type_description
_atom_type_scat_dispersion_real
_atom_type_scat_dispersion_imag
_atom_type_scat_source
C C 0.0033 0.0016 'International Tables Vol C Tables 4.2.6.8 and 6.1.1.4'
H H 0.0000 0.0000 'International Tables Vol C Tables 4.2.6.8 and 6.1.1.4'
N N 0.0061 0.0033 'International Tables Vol C Tables 4.2.6.8 and 6.1.1.4'
O O 0.0106 0.0060 'International Tables Vol C Tables 4.2.6.8 and 6.1.1.4'
Co Co 0.3494 0.9721 'International Tables Vol C Tables 4.2.6.8 and 6.1.1.4'

loop_
_geom_angle_atom_site_label_1
_geom_angle_atom_site_label_2
_geom_angle_atom_site_label_3
_geom_angle
_geom_angle_site_symmetry_1
_geom_angle_site_symmetry_3
O3 Co1 O3 180.00(5) 5_756 .
O3 Co1 O5 90.22(5) 5_756 5_756
O3 Co1 O5 89.78(5) . 5_756
O3 Co1 O5 89.78(5) 5_756 .
O3 Co1 O5 90.22(5) . .
O5 Co1 O5 180.000(1) 5_756 .
O3 Co1 N1 89.15(5) 5_756 5_756
O3 Co1 N1 90.85(5) . 5_756
O5 Co1 N1 89.58(6) 5_756 5_756
O5 Co1 N1 90.42(6) . 5_756
O3 Co1 N1 90.85(5) 5_756 .
O3 Co1 N1 89.15(5) . .
O5 Co1 N1 90.42(6) 5_756 .
O5 Co1 N1 89.58(6) . .
N1 Co1 N1 180.000(1) 5_756 .
O1 Co2 O1 180.00(7) 8_455 2_755
O1 Co2 N2 90.11(6) 8_455 .
O1 Co2 N2 89.89(6) 2_755 .
O1 Co2 N2 89.89(6) 8_455 7_655
O1 Co2 N2 90.11(6) 2_755 7_655
N2 Co2 N2 180.00(12) . 7_655
O1 Co2 O6 88.93(5) 8_455 .
O1 Co2 O6 91.07(5) 2_755 .
N2 Co2 O6 88.61(5) . .
N2 Co2 O6 91.39(5) 7_655 .
O1 Co2 O6 91.07(5) 8_455 7_655
O1 Co2 O6 88.93(5) 2_755 7_655
N2 Co2 O6 91.39(5) . 7_655
N2 Co2 O6 88.61(5) 7_655 7_655
O6 Co2 O6 180.00(8) . 7_655
C1 O1 Co2 135.40(12) . 2_755
C8 O3 Co1 128.80(12) . .
Co1 O5 H5A 126.5 . .
Co1 O5 H5B 106.3 . .
H5A O5 H5B 112.7 . .
Co2 O6 H6A 127.3 . .
Co2 O6 H6B 101.8 . .
H6A O6 H6B 120.6 . .
H7A O7 H7B 102.3 . .
C6 N1 C5 117.24(16) . .
C6 N1 Co1 118.99(12) . .
C5 N1 Co1 123.67(12) . .
C10 N2 C11 117.85(16) . .
C10 N2 Co2 119.48(12) . .
C11 N2 Co2 122.04(12) . .
O2 C1 O1 125.18(17) . .
O2 C1 C2 120.38(17) . .
O1 C1 C2 114.45(16) . .
C3 C2 C6 117.92(16) . .
C3 C2 C1 123.68(16) . .
C6 C2 C1 118.40(16) . .
C2 C3 C4 120.04(17) . .
C2 C3 H3 120.0 . .
C4 C3 H3 120.0 . .
C5 C4 C3 117.07(17) . .
C5 C4 C7 120.37(18) . .
C3 C4 C7 122.56(18) . .
N1 C5 C4 124.34(17) . .
N1 C5 H5 117.8 . .
C4 C5 H5 117.8 . .
N1 C6 C2 123.33(17) . .
N1 C6 H6 118.3 . .
C2 C6 H6 118.3 . .
C4 C7 H7A' 109.5 . .
C4 C7 H7B' 109.5 . .
H7A' C7 H7B' 109.5 . .
C4 C7 H7C' 109.5 . .
H7A' C7 H7C' 109.5 . .
H7B' C7 H7C' 109.5 . .
O4 C8 O3 125.95(17) . .
O4 C8 C9 118.46(16) . .
O3 C8 C9 115.60(16) . .
C13 C9 C10 118.29(16) . .
C13 C9 C8 121.73(16) . .
C10 C9 C8 119.95(16) . .
N2 C10 C9 122.85(16) . .
N2 C10 H10 118.6 . .
C9 C10 H10 118.6 . .
N2 C11 C12 123.88(18) . .
N2 C11 H11 118.1 . .
C12 C11 H11 118.1 . .
C11 C12 C13 117.16(18) . .
C11 C12 C14 120.66(19) . .
C13 C12 C14 122.18(19) . .
C9 C13 C12 119.93(17) . .
C9 C13 H13 120.0 . .
C12 C13 H13 120.0 . .
C12 C14 H14A 109.5 . .
C12 C14 H14B 109.5 . .
H14A C14 H14B 109.5 . .
C12 C14 H14C 109.5 . .
H14A C14 H14C 109.5 . .
H14B C14 H14C 109.5 . .

loop_
_geom_bond_atom_site_label_1
_geom_bond_atom_site_label_2
_geom_bond_distance
_geom_bond_site_symmetry_2
Co1 O3 2.0556(12) 5_756
Co1 O3 2.0556(12) .
Co1 O5 2.1188(13) 5_756
Co1 O5 2.1188(13) .
Co1 N1 2.1666(15) 5_756
Co1 N1 2.1666(15) .
Co2 O1 2.0276(12) 8_455
Co2 O1 2.0276(12) 2_755
Co2 N2 2.1397(15) .
Co2 N2 2.1397(15) 7_655
Co2 O6 2.1444(12) .
Co2 O6 2.1444(12) 7_655
O1 C1 1.256(2) .
O1 Co2 2.0276(12) 2_755
O2 C1 1.244(2) .
O3 C8 1.261(2) .
O4 C8 1.249(2) .
O5 H5A 0.8499 .
O5 H5B 0.8499 .
O6 H6A 0.8499 .
O6 H6B 0.8500 .
O7 H7A 0.8500 .
O7 H7B 0.8499 .
N1 C6 1.335(2) .
N1 C5 1.342(2) .
N2 C10 1.333(2) .
N2 C11 1.338(2) .
C1 C2 1.508(2) .
C2 C3 1.385(3) .
C2 C6 1.387(2) .
C3 C4 1.391(3) .
C3 H3 0.9300 .
C4 C5 1.379(3) .
C4 C7 1.508(3) .
C5 H5 0.9300 .
C6 H6 0.9300 .
C7 H7A' 0.9600 .
C7 H7B' 0.9600 .
C7 H7C' 0.9600 .
C8 C9 1.507(2) .
C9 C13 1.384(3) .
C9 C10 1.385(2) .
C10 H10 0.9300 .
C11 C12 1.384(3) .
C11 H11 0.9300 .
C12 C13 1.387(3) .
C12 C14 1.512(3) .
C13 H13 0.9300 .
C14 H14A 0.9600 .
C14 H14B 0.9600 .
C14 H14C 0.9600 .

loop_
_geom_torsion_atom_site_label_1
_geom_torsion_atom_site_label_2
_geom_torsion_atom_site_label_3
_geom_torsion_atom_site_label_4
_geom_torsion
_geom_torsion_site_symmetry_1
O5 Co1 O3 C8 148.12(15) 5_756
O5 Co1 O3 C8 -31.88(15) .
N1 Co1 O3 C8 -122.31(15) 5_756
N1 Co1 O3 C8 57.69(15) .
O3 Co1 N1 C6 29.52(14) 5_756
O3 Co1 N1 C6 -150.48(14) .
O5 Co1 N1 C6 119.75(14) 5_756
O5 Co1 N1 C6 -60.25(14) .
O3 Co1 N1 C5 -154.21(15) 5_756
O3 Co1 N1 C5 25.79(15) .
O5 Co1 N1 C5 -63.98(15) 5_756
O5 Co1 N1 C5 116.02(15) .
O1 Co2 N2 C10 139.68(14) 8_455
O1 Co2 N2 C10 -40.32(14) 2_755
O6 Co2 N2 C10 -131.40(14) .
O6 Co2 N2 C10 48.60(14) 7_655
O1 Co2 N2 C11 -31.02(16) 8_455
O1 Co2 N2 C11 148.98(16) 2_755
O6 Co2 N2 C11 57.90(16) .
O6 Co2 N2 C11 -122.10(16) 7_655
Co2 O1 C1 O2 -11.2(3) 2_755
Co2 O1 C1 C2 168.88(12) 2_755
O2 C1 C2 C3 8.8(3) .
O1 C1 C2 C3 -171.27(18) .
O2 C1 C2 C6 -171.22(19) .
O1 C1 C2 C6 8.7(2) .
C6 C2 C3 C4 0.1(3) .
C1 C2 C3 C4 -179.97(18) .
C2 C3 C4 C5 2.1(3) .
C2 C3 C4 C7 -178.3(2) .
C6 N1 C5 C4 1.6(3) .
Co1 N1 C5 C4 -174.70(15) .
C3 C4 C5 N1 -3.1(3) .
C7 C4 C5 N1 177.3(2) .
C5 N1 C6 C2 0.9(3) .
Co1 N1 C6 C2 177.36(14) .
C3 C2 C6 N1 -1.7(3) .
C1 C2 C6 N1 178.39(17) .
Co1 O3 C8 O4 32.3(3) .
Co1 O3 C8 C9 -147.45(12) .
O4 C8 C9 C13 166.78(18) .
O3 C8 C9 C13 -13.5(3) .
O4 C8 C9 C10 -11.4(3) .
O3 C8 C9 C10 168.31(16) .
C11 N2 C10 C9 1.2(3) .
Co2 N2 C10 C9 -169.86(14) .
C13 C9 C10 N2 -2.3(3) .
C8 C9 C10 N2 175.95(16) .
C10 N2 C11 C12 0.4(3) .
Co2 N2 C11 C12 171.23(17) .
N2 C11 C12 C13 -0.8(3) .
N2 C11 C12 C14 179.9(2) .
C10 C9 C13 C12 1.8(3) .
C8 C9 C13 C12 -176.41(18) .
C11 C12 C13 C9 -0.4(3) .
C14 C12 C13 C9 178.9(2) .
